data_4088976
loop_
_publ_author_name
'Kurogi, Takashi'
'Kamitani, Masahiro'
'Manor, Brian C.'
'Carroll, Patrick J.'
'Mindiola, Daniel J.'

_publ_section_title
;
 Reactivity Studies of a Zirconium Methylidene Complex: Group Transfer and
 Methylenation Reactions
;
_journal_issue 1
_journal_name_full Organometallics
_journal_page_first 74
_journal_paper_doi 10.1021/acs.organomet.6b00594
_journal_volume 36
_journal_year 2016
_chemical_absolute_configuration ad
_chemical_formula_moiety 'C38 H57 Cl2 N O P2 Zr'
_chemical_formula_sum 'C38 H57 Cl2 N O P2 Zr'
_chemical_formula_weight 767.90
_space_group_crystal_system monoclinic
_space_group_IT_number 4
_space_group_name_Hall 'P 2yb'
_space_group_name_H-M_alt 'P 1 21 1'
_atom_sites_solution_hydrogens geom
_atom_sites_solution_primary direct
_audit_creation_date 2016-05-23
_audit_creation_method
;
Olex2 1.2
(compiled 2016.02.16 svn.r3265 for OlexSys, GUI svn.r5155)
;
_cell_angle_alpha 90
_cell_angle_beta 90.045(11)
_cell_angle_gamma 90
_cell_formula_units_Z 4
_cell_length_a 12.071(3)
_cell_length_b 17.963(4)
_cell_length_c 17.976(5)
_cell_measurement_reflns_used 9749
_cell_measurement_temperature 100
_cell_measurement_theta_max 27.56
_cell_measurement_theta_min 3.05
_cell_volume 3897.8(17)
_computing_data_collection 'Bruker APEX3 v2016.1-0'
_computing_data_reduction 'Bruker SAINT v8.37A'
_computing_molecular_graphics 'Yadokari-XG 2009 (Wakita Nemoto et al., 2009)'
_computing_publication_material 'Olex2 (Dolomanov et al., 2009)'
_computing_structure_refinement 'XL (Sheldrick, 2008)'
_computing_structure_solution 'XT (Sheldrick, 2015)'
_diffrn_ambient_temperature 100
_diffrn_measured_fraction_theta_full 0.998
_diffrn_measured_fraction_theta_max 0.998
_diffrn_measurement_device 'CMOS area detector'
_diffrn_measurement_device_type 'Bruker D8QUEST'
_diffrn_measurement_method '\w and \f scans'
_diffrn_radiation_monochromator graphite
_diffrn_radiation_type MoK\a
_diffrn_radiation_wavelength 0.71073
_diffrn_reflns_av_R_equivalents 0.0657
_diffrn_reflns_av_unetI/netI 0.0400
_diffrn_reflns_Laue_measured_fraction_full 0.998
_diffrn_reflns_Laue_measured_fraction_max 0.998
_diffrn_reflns_limit_h_max 15
_diffrn_reflns_limit_h_min -15
_diffrn_reflns_limit_k_max 23
_diffrn_reflns_limit_k_min -23
_diffrn_reflns_limit_l_max 23
_diffrn_reflns_limit_l_min -23
_diffrn_reflns_number 106855
_diffrn_reflns_point_group_measured_fraction_full 0.998
_diffrn_reflns_point_group_measured_fraction_max 0.998
_diffrn_reflns_theta_full 25.243
_diffrn_reflns_theta_max 27.497
_diffrn_reflns_theta_min 3.044
_diffrn_source 'sealed tube'
_exptl_absorpt_coefficient_mu 0.531
_exptl_absorpt_correction_T_max 0.7456
_exptl_absorpt_correction_T_min 0.7063
_exptl_absorpt_correction_type multi-scan
_exptl_absorpt_process_details 'SADABS v2014/5'
_exptl_crystal_colour yellow
_exptl_crystal_density_diffrn 1.309
_exptl_crystal_description prism
_exptl_crystal_F_000 1616
_exptl_crystal_size_max 0.24
_exptl_crystal_size_mid 0.09
_exptl_crystal_size_min 0.07
_refine_diff_density_max 0.278
_refine_diff_density_min -0.319
_refine_diff_density_rms 0.050
_refine_ls_abs_structure_details
;
 Flack x determined using 7808 quotients [(I+)-(I-)]/[(I+)+(I-)]
 (Parsons, Flack and Wagner, Acta Cryst. B69 (2013) 249-259).
;
_refine_ls_abs_structure_Flack -0.037(10)
_refine_ls_extinction_method none
_refine_ls_goodness_of_fit_ref 1.062
_refine_ls_hydrogen_treatment constr
_refine_ls_matrix_type full
_refine_ls_number_parameters 889
_refine_ls_number_reflns 17900
_refine_ls_number_restraints 67
_refine_ls_restrained_S_all 1.061
_refine_ls_R_factor_all 0.0301
_refine_ls_R_factor_gt 0.0272
_refine_ls_shift/su_max 0.001
_refine_ls_shift/su_mean 0.000
_refine_ls_structure_factor_coef Fsqd
_refine_ls_weighting_details 'w=1/[\s^2^(Fo^2^)+(0.0234P)^2^+0.1000P] where P=(Fo^2^+2Fc^2^)/3'
_refine_ls_weighting_scheme calc
_refine_ls_wR_factor_gt 0.0522
_refine_ls_wR_factor_ref 0.0532
_reflns_Friedel_coverage 0.938
_reflns_Friedel_fraction_full 0.999
_reflns_Friedel_fraction_max 0.998
_reflns_number_gt 17221
_reflns_number_total 17900
_reflns_threshold_expression 'I > 2\s(I)'
_cod_data_source_file om6b00594_si_002.cif
_cod_data_source_block UP9256
_cod_depositor_comments
;
The following automatic conversions were performed:

data name '_exptl_crystal_color' was replaced with
'_exptl_crystal_colour' as specified in the replacement file
'data/replacement-values/replacement_tags.lst'.

Automatic conversion script
Id: cif_correct_tags 9268 2022-04-12 08:56:07Z antanas 
;
_cod_original_cell_volume 3897.7(16)
_cod_database_code 4088976
_shelx_space_group_comment
;
The symmetry employed for this shelxl refinement is uniquely defined
by the following loop, which should always be used as a source of
symmetry information in preference to the above space-group names.
They are only intended as comments.
;
_shelx_shelxl_version_number 2014/7
_olex2_submission_special_instructions 'No special instructions were received'

loop_
_space_group_symop_operation_xyz
'x, y, z'
'-x, y+1/2, -z'

loop_
_atom_site_label
_atom_site_type_symbol
_atom_site_fract_x
_atom_site_fract_y
_atom_site_fract_z
_atom_site_U_iso_or_equiv
_atom_site_adp_type
_atom_site_occupancy
_atom_site_site_symmetry_order
_atom_site_calc_flag
_atom_site_refinement_flags_posn
_atom_site_refinement_flags_adp
_atom_site_refinement_flags_occupancy
_atom_site_disorder_assembly
_atom_site_disorder_group
Zr1 Zr 0.22783(3) 0.51389(2) 0.83369(2) 0.00951(9) Uani 1 1 d . . . . .
Cl1 Cl 0.26875(11) 0.64737(7) 0.85481(7) 0.0217(3) Uani 1 1 d . . . . .
Cl2 Cl 0.27126(10) 0.50675(8) 0.70360(6) 0.0210(3) Uani 1 1 d . . . . .
P1 P 0.10501(10) 0.37898(7) 0.81515(7) 0.0115(2) Uani 1 1 d . . . . .
P2 P 0.45638(9) 0.51535(8) 0.86752(7) 0.0112(2) Uani 1 1 d . . . . .
N1 N 0.2698(3) 0.4314(2) 0.9151(2) 0.0109(8) Uani 1 1 d . . . . .
O1 O 0.0752(3) 0.54431(19) 0.85033(18) 0.0120(7) Uani 1 1 d . . . . .
C1 C 0.1775(4) 0.4021(3) 0.9555(3) 0.0103(10) Uani 1 1 d . . . . .
C2 C 0.0903(4) 0.3697(3) 0.9158(3) 0.0124(10) Uani 1 1 d . . . . .
C3 C 0.0017(4) 0.3378(3) 0.9554(3) 0.0163(10) Uani 1 1 d . . . . .
H3 H -0.0567 0.3164 0.9293 0.020 Uiso 1 1 calc R . . . .
C4 C 0.0000(4) 0.3375(3) 1.0329(3) 0.0191(11) Uani 1 1 d . . . . .
C5 C 0.0870(4) 0.3731(3) 1.0704(3) 0.0165(10) Uani 1 1 d . . . . .
H5 H 0.0858 0.3753 1.1221 0.020 Uiso 1 1 calc R . . . .
C6 C 0.1745(4) 0.4052(3) 1.0326(3) 0.0144(10) Uani 1 1 d . . . . .
H6 H 0.2311 0.4287 1.0587 0.017 Uiso 1 1 calc R . . . .
C7 C -0.0918(5) 0.3006(4) 1.0759(3) 0.0299(13) Uani 1 1 d . . . . .
H7A H -0.1493 0.3362 1.0856 0.045 Uiso 1 1 calc GR . . . .
H7B H -0.0632 0.2821 1.1221 0.045 Uiso 1 1 calc GR . . . .
H7C H -0.1214 0.2601 1.0473 0.045 Uiso 1 1 calc GR . . . .
C8 C -0.0371(4) 0.3661(3) 0.7795(3) 0.0171(11) Uani 1 1 d . . . . .
H8 H -0.0636 0.3175 0.7966 0.021 Uiso 1 1 calc R . . . .
C9 C -0.1169(4) 0.4256(3) 0.8091(3) 0.0211(12) Uani 1 1 d . . . . .
H9A H -0.1103 0.4286 0.8623 0.032 Uiso 1 1 calc GR . . . .
H9B H -0.1915 0.4124 0.7961 0.032 Uiso 1 1 calc GR . . . .
H9C H -0.0987 0.4729 0.7876 0.032 Uiso 1 1 calc GR . . . .
C10 C -0.0385(5) 0.3657(4) 0.6945(3) 0.0274(13) Uani 1 1 d . . . . .
H10A H -0.0021 0.4095 0.6762 0.041 Uiso 1 1 calc GR . . . .
H10B H -0.1138 0.3650 0.6772 0.041 Uiso 1 1 calc GR . . . .
H10C H -0.0006 0.3222 0.6766 0.041 Uiso 1 1 calc GR . . . .
C11 C 0.1854(5) 0.2943(3) 0.7890(3) 0.0208(11) Uani 1 1 d . . . . .
H11 H 0.2413 0.2882 0.8281 0.02(3) Uiso 0.57(7) 1 calc R . P A 1
H11A H 0.2521 0.2949 0.8201 0.00(3) Uiso 0.43(7) 1 calc R . P A 2
C12A C 0.122(2) 0.2239(13) 0.7882(16) 0.021(4) Uani 0.57(7) 1 d . U P A 1
H12A H 0.0827 0.2185 0.8343 0.032 Uiso 0.57(7) 1 calc R . P A 1
H12B H 0.0701 0.2246 0.7478 0.032 Uiso 0.57(7) 1 calc R . P A 1
H12C H 0.1720 0.1828 0.7821 0.032 Uiso 0.57(7) 1 calc R . P A 1
C13A C 0.251(2) 0.3071(12) 0.7169(15) 0.027(4) Uani 0.57(7) 1 d . U P A 1
H13A H 0.2904 0.3533 0.7202 0.040 Uiso 0.57(7) 1 calc R . P A 1
H13B H 0.3024 0.2670 0.7098 0.040 Uiso 0.57(7) 1 calc R . P A 1
H13C H 0.2005 0.3088 0.6755 0.040 Uiso 0.57(7) 1 calc R . P A 1
C12B C 0.120(3) 0.2186(17) 0.810(2) 0.022(6) Uani 0.43(7) 1 d . U P A 2
H12D H 0.0964 0.2210 0.8611 0.033 Uiso 0.43(7) 1 calc R . P A 2
H12E H 0.0566 0.2132 0.7785 0.033 Uiso 0.43(7) 1 calc R . P A 2
H12F H 0.1685 0.1767 0.8037 0.033 Uiso 0.43(7) 1 calc R . P A 2
C13B C 0.226(3) 0.295(2) 0.7088(18) 0.030(6) Uani 0.43(7) 1 d . U P A 2
H13D H 0.2639 0.3407 0.6989 0.045 Uiso 0.43(7) 1 calc R . P A 2
H13E H 0.2755 0.2538 0.7010 0.045 Uiso 0.43(7) 1 calc R . P A 2
H13F H 0.1636 0.2903 0.6758 0.045 Uiso 0.43(7) 1 calc R . P A 2
C14 C 0.3691(4) 0.3901(3) 0.9250(3) 0.0125(10) Uani 1 1 d . . . . .
C15 C 0.4701(4) 0.4214(3) 0.9032(3) 0.0131(10) Uani 1 1 d . . . . .
C16 C 0.5684(4) 0.3813(3) 0.9096(3) 0.0208(11) Uani 1 1 d . . . . .
H16 H 0.6345 0.4029 0.8940 0.025 Uiso 1 1 calc R . . . .
C17 C 0.5698(4) 0.3093(3) 0.9390(3) 0.0210(11) Uani 1 1 d . . . . .
C18 C 0.4694(4) 0.2800(3) 0.9620(3) 0.0209(11) Uani 1 1 d . . . . .
H18 H 0.4685 0.2326 0.9826 0.025 Uiso 1 1 calc R . . . .
C19 C 0.3707(4) 0.3181(3) 0.9557(3) 0.0158(10) Uani 1 1 d . . . . .
H19 H 0.3052 0.2961 0.9718 0.019 Uiso 1 1 calc R . . . .
C20 C 0.6769(4) 0.2656(3) 0.9455(3) 0.0364(14) Uani 1 1 d . . . . .
H20A H 0.6845 0.2471 0.9953 0.055 Uiso 1 1 calc GR . . . .
H20B H 0.7383 0.2975 0.9340 0.055 Uiso 1 1 calc GR . . . .
H20C H 0.6755 0.2246 0.9113 0.055 Uiso 1 1 calc GR . . . .
C21 C 0.4890(4) 0.5746(3) 0.9497(3) 0.0169(10) Uani 1 1 d . . . . .
H21 H 0.4789 0.6266 0.9346 0.020 Uiso 1 1 calc R . . . .
C22 C 0.6078(4) 0.5662(3) 0.9766(3) 0.0267(13) Uani 1 1 d . . . . .
H22A H 0.6224 0.5148 0.9873 0.040 Uiso 1 1 calc GR . . . .
H22B H 0.6183 0.5953 1.0208 0.040 Uiso 1 1 calc GR . . . .
H22C H 0.6576 0.5831 0.9385 0.040 Uiso 1 1 calc GR . . . .
C23 C 0.4077(4) 0.5590(3) 1.0131(3) 0.0230(12) Uani 1 1 d . . . . .
H23A H 0.3332 0.5647 0.9953 0.035 Uiso 1 1 calc GR . . . .
H23B H 0.4208 0.5935 1.0530 0.035 Uiso 1 1 calc GR . . . .
H23C H 0.4183 0.5091 1.0308 0.035 Uiso 1 1 calc GR . . . .
C24 C 0.5730(4) 0.5293(3) 0.8029(3) 0.0169(11) Uani 1 1 d . . . . .
H24 H 0.6420 0.5192 0.8299 0.020 Uiso 1 1 calc R . . . .
C25 C 0.5663(4) 0.4766(4) 0.7375(3) 0.0271(12) Uani 1 1 d . . . . .
H25A H 0.5620 0.4263 0.7552 0.041 Uiso 1 1 calc GR . . . .
H25B H 0.6312 0.4823 0.7071 0.041 Uiso 1 1 calc GR . . . .
H25C H 0.5016 0.4879 0.7085 0.041 Uiso 1 1 calc GR . . . .
C26 C 0.5747(5) 0.6102(3) 0.7774(3) 0.0267(13) Uani 1 1 d . . . . .
H26A H 0.5046 0.6226 0.7555 0.040 Uiso 1 1 calc GR . . . .
H26B H 0.6324 0.6169 0.7413 0.040 Uiso 1 1 calc GR . . . .
H26C H 0.5882 0.6420 0.8193 0.040 Uiso 1 1 calc GR . . . .
C27 C -0.0084(4) 0.5954(3) 0.8574(3) 0.0117(10) Uani 1 1 d . . . . .
C28 C -0.0505(4) 0.6104(3) 0.9289(3) 0.0170(11) Uani 1 1 d . . . . .
C29 C -0.1315(4) 0.6642(3) 0.9358(3) 0.0218(12) Uani 1 1 d . . . . .
H29 H -0.1591 0.6757 0.9827 0.026 Uiso 1 1 calc R . . . .
C30 C -0.1725(4) 0.7015(3) 0.8741(3) 0.0225(12) Uani 1 1 d . . . . .
H30 H -0.2259 0.7383 0.8797 0.027 Uiso 1 1 calc R . . . .
C31 C -0.1331(4) 0.6833(3) 0.8039(3) 0.0192(11) Uani 1 1 d . . . . .
H31 H -0.1623 0.7076 0.7626 0.023 Uiso 1 1 calc R . . . .
C32 C -0.0513(4) 0.6299(3) 0.7937(3) 0.0153(11) Uani 1 1 d . . . . .
C33 C -0.0076(4) 0.5677(3) 0.9961(3) 0.0225(12) Uani 1 1 d . . . . .
H33 H 0.0334 0.5246 0.9772 0.027 Uiso 1 1 calc R . . . .
C34 C -0.1021(5) 0.5373(4) 1.0443(3) 0.0354(15) Uani 1 1 d . . . . .
H34A H -0.1382 0.5778 1.0692 0.053 Uiso 1 1 calc GR . . . .
H34B H -0.0726 0.5033 1.0805 0.053 Uiso 1 1 calc GR . . . .
H34C H -0.1546 0.5118 1.0133 0.053 Uiso 1 1 calc GR . . . .
C35 C 0.0729(6) 0.6137(4) 1.0412(4) 0.0379(16) Uani 1 1 d . . . . .
H35A H 0.1317 0.6309 1.0096 0.057 Uiso 1 1 calc GR . . . .
H35B H 0.1033 0.5838 1.0805 0.057 Uiso 1 1 calc GR . . . .
H35C H 0.0350 0.6557 1.0622 0.057 Uiso 1 1 calc GR . . . .
C36 C -0.0099(4) 0.6093(3) 0.7163(3) 0.0182(11) Uani 1 1 d . . . . .
H36 H 0.0325 0.5630 0.7206 0.022 Uiso 1 1 calc R . . . .
C37 C 0.0677(5) 0.6692(4) 0.6860(3) 0.0318(14) Uani 1 1 d . . . . .
H37A H 0.0271 0.7146 0.6789 0.048 Uiso 1 1 calc GR . . . .
H37B H 0.0979 0.6531 0.6394 0.048 Uiso 1 1 calc GR . . . .
H37C H 0.1268 0.6775 0.7208 0.048 Uiso 1 1 calc GR . . . .
C38 C -0.1058(5) 0.5954(4) 0.6623(3) 0.0293(14) Uani 1 1 d . . . . .
H38A H -0.1552 0.5591 0.6831 0.044 Uiso 1 1 calc GR . . . .
H38B H -0.0771 0.5773 0.6159 0.044 Uiso 1 1 calc GR . . . .
H38C H -0.1452 0.6411 0.6540 0.044 Uiso 1 1 calc GR . . . .
Zr2 Zr 0.28425(3) 0.47970(2) 0.32948(2) 0.01080(9) Uani 1 1 d . . . . .
Cl3 Cl 0.24597(11) 0.34436(7) 0.33792(8) 0.0260(3) Uani 1 1 d . . . . .
Cl4 Cl 0.23842(10) 0.49578(7) 0.20017(6) 0.0215(3) Uani 1 1 d . . . . .
P3 P 0.40677(11) 0.61552(7) 0.31403(7) 0.0149(3) Uani 1 1 d . . . . .
P4 P 0.05843(10) 0.47046(7) 0.36927(7) 0.0136(3) Uani 1 1 d . . . . .
N2 N 0.2416(3) 0.5576(2) 0.4149(2) 0.0124(8) Uani 1 1 d . . . . .
O2 O 0.4371(3) 0.44965(19) 0.34715(19) 0.0149(7) Uani 1 1 d . . . . .
C39 C 0.3342(4) 0.5897(3) 0.4541(3) 0.0142(11) Uani 1 1 d . . . . .
C40 C 0.4161(4) 0.6273(3) 0.4146(3) 0.0144(10) Uani 1 1 d . . . . .
C41 C 0.4985(4) 0.6643(3) 0.4552(3) 0.0175(11) Uani 1 1 d . . . . .
H41 H 0.5531 0.6905 0.4297 0.021 Uiso 1 1 calc R . . . .
C42 C 0.5008(4) 0.6630(3) 0.5323(3) 0.0190(11) Uani 1 1 d . . . . .
C43 C 0.4215(5) 0.6222(3) 0.5694(3) 0.0215(12) Uani 1 1 d . . . . .
H43 H 0.4242 0.6191 0.6210 0.026 Uiso 1 1 calc R . . . .
C44 C 0.3384(4) 0.5859(3) 0.5316(3) 0.0174(11) Uani 1 1 d . . . . .
H44 H 0.2852 0.5589 0.5575 0.021 Uiso 1 1 calc R . . . .
C45 C 0.5854(4) 0.7068(3) 0.5768(3) 0.0262(12) Uani 1 1 d . . . . .
H45A H 0.6358 0.6729 0.6006 0.039 Uiso 1 1 calc GR . . . .
H45B H 0.5482 0.7360 0.6138 0.039 Uiso 1 1 calc GR . . . .
H45C H 0.6260 0.7390 0.5440 0.039 Uiso 1 1 calc GR . . . .
C46 C 0.5522(4) 0.6258(3) 0.2814(3) 0.0203(12) Uani 1 1 d . . . . .
H46 H 0.5777 0.6757 0.2951 0.024 Uiso 1 1 calc R . . . .
C47 C 0.5575(5) 0.6191(4) 0.1958(3) 0.0340(15) Uani 1 1 d . . . . .
H47A H 0.5276 0.5719 0.1807 0.051 Uiso 1 1 calc GR . . . .
H47B H 0.6331 0.6228 0.1797 0.051 Uiso 1 1 calc GR . . . .
H47C H 0.5149 0.6585 0.1736 0.051 Uiso 1 1 calc GR . . . .
C48 C 0.6308(4) 0.5699(3) 0.3161(3) 0.0217(12) Uani 1 1 d . . . . .
H48A H 0.6221 0.5705 0.3691 0.033 Uiso 1 1 calc GR . . . .
H48B H 0.7056 0.5828 0.3036 0.033 Uiso 1 1 calc GR . . . .
H48C H 0.6143 0.5211 0.2975 0.033 Uiso 1 1 calc GR . . . .
C49A C 0.3430(9) 0.6995(7) 0.2726(6) 0.023(2) Uani 0.79(2) 1 d . U P B 1
H49A H 0.3689 0.7042 0.2212 0.028 Uiso 0.79(2) 1 calc R . P B 1
C50A C 0.3715(9) 0.7724(5) 0.3149(8) 0.045(3) Uani 0.79(2) 1 d . U P B 1
H50A H 0.3412 0.7703 0.3642 0.068 Uiso 0.79(2) 1 calc GR . P B 1
H50B H 0.3404 0.8141 0.2888 0.068 Uiso 0.79(2) 1 calc GR . P B 1
H50C H 0.4505 0.7779 0.3177 0.068 Uiso 0.79(2) 1 calc GR . P B 1
C51A C 0.2157(6) 0.6931(3) 0.2720(5) 0.0251(19) Uani 0.79(2) 1 d . U P B 1
H51A H 0.1944 0.6481 0.2468 0.038 Uiso 0.79(2) 1 calc GR . P B 1
H51B H 0.1847 0.7352 0.2465 0.038 Uiso 0.79(2) 1 calc GR . P B 1
H51C H 0.1888 0.6919 0.3222 0.038 Uiso 0.79(2) 1 calc GR . P B 1
C49B C 0.316(4) 0.702(3) 0.291(3) 0.031(10) Uani 0.21(2) 1 d . U P B 2
H49B H 0.2715 0.7144 0.3345 0.037 Uiso 0.21(2) 1 calc R . P B 2
C50B C 0.250(4) 0.696(3) 0.232(3) 0.069(12) Uani 0.21(2) 1 d . U P B 2
H50D H 0.2335 0.7449 0.2130 0.104 Uiso 0.21(2) 1 calc GR . P B 2
H50E H 0.1822 0.6719 0.2459 0.104 Uiso 0.21(2) 1 calc GR . P B 2
H50F H 0.2861 0.6675 0.1937 0.104 Uiso 0.21(2) 1 calc GR . P B 2
C51B C 0.402(3) 0.7681(18) 0.275(2) 0.033(8) Uani 0.21(2) 1 d . U P B 2
H51D H 0.4244 0.7900 0.3216 0.049 Uiso 0.21(2) 1 calc GR . P B 2
H51E H 0.3671 0.8052 0.2448 0.049 Uiso 0.21(2) 1 calc GR . P B 2
H51F H 0.4659 0.7488 0.2499 0.049 Uiso 0.21(2) 1 calc GR . P B 2
C52 C 0.1403(4) 0.5941(3) 0.4318(3) 0.0136(10) Uani 1 1 d . . . . .
C53 C 0.0409(4) 0.5607(3) 0.4107(3) 0.0137(10) Uani 1 1 d . . . . .
C54 C -0.0598(4) 0.5964(3) 0.4244(3) 0.0193(11) Uani 1 1 d . . . . .
H54 H -0.1253 0.5731 0.4104 0.023 Uiso 1 1 calc R . . . .
C55 C -0.0647(4) 0.6657(3) 0.4586(3) 0.0227(12) Uani 1 1 d . . . . .
C56 C 0.0337(5) 0.6983(3) 0.4780(3) 0.0239(12) Uani 1 1 d . . . . .
H56 H 0.0320 0.7449 0.5004 0.029 Uiso 1 1 calc R . . . .
C57 C 0.1354(4) 0.6651(3) 0.4658(3) 0.0190(11) Uani 1 1 d . . . . .
H57 H 0.2003 0.6893 0.4798 0.023 Uiso 1 1 calc R . . . .
C58 C -0.1755(4) 0.7016(3) 0.4755(3) 0.0315(13) Uani 1 1 d . . . . .
H58A H -0.1979 0.7318 0.4340 0.047 Uiso 1 1 calc GR . . . .
H58B H -0.1688 0.7322 0.5190 0.047 Uiso 1 1 calc GR . . . .
H58C H -0.2299 0.6636 0.4840 0.047 Uiso 1 1 calc GR . . . .
C59 C -0.0619(4) 0.4572(3) 0.3075(3) 0.0200(11) Uani 1 1 d . . . . .
H59 H -0.1292 0.4642 0.3371 0.024 Uiso 1 1 calc R . . . .
C60 C -0.0616(4) 0.5159(4) 0.2455(3) 0.0271(12) Uani 1 1 d . . . . .
H60A H -0.0553 0.5646 0.2671 0.041 Uiso 1 1 calc GR . . . .
H60B H -0.1294 0.5127 0.2177 0.041 Uiso 1 1 calc GR . . . .
H60C H 0.0001 0.5073 0.2130 0.041 Uiso 1 1 calc GR . . . .
C61 C -0.0634(5) 0.3784(4) 0.2764(4) 0.0316(14) Uani 1 1 d . . . . .
H61A H 0.0043 0.3692 0.2499 0.047 Uiso 1 1 calc GR . . . .
H61B H -0.1251 0.3729 0.2432 0.047 Uiso 1 1 calc GR . . . .
H61C H -0.0702 0.3435 0.3166 0.047 Uiso 1 1 calc GR . . . .
C62 C 0.0339(4) 0.4048(3) 0.4480(3) 0.0209(11) Uani 1 1 d . . . . .
H62 H 0.0443 0.3541 0.4290 0.025 Uiso 1 1 calc R . . . .
C63 C 0.1194(5) 0.4174(3) 0.5093(3) 0.0285(13) Uani 1 1 d . . . . .
H63A H 0.1925 0.4108 0.4894 0.043 Uiso 1 1 calc GR . . . .
H63B H 0.1074 0.3822 0.5487 0.043 Uiso 1 1 calc GR . . . .
H63C H 0.1120 0.4670 0.5284 0.043 Uiso 1 1 calc GR . . . .
C64 C -0.0841(5) 0.4097(3) 0.4800(3) 0.0287(13) Uani 1 1 d . . . . .
H64A H -0.0964 0.4586 0.4998 0.043 Uiso 1 1 calc GR . . . .
H64B H -0.0927 0.3735 0.5189 0.043 Uiso 1 1 calc GR . . . .
H64C H -0.1370 0.3999 0.4412 0.043 Uiso 1 1 calc GR . . . .
C65 C 0.5198(4) 0.3982(3) 0.3536(3) 0.0149(10) Uani 1 1 d . . . . .
C66 C 0.5661(4) 0.3866(3) 0.4244(3) 0.0172(11) Uani 1 1 d . . . . .
C67 C 0.6465(4) 0.3316(3) 0.4311(3) 0.0239(12) Uani 1 1 d . . . . .
H67 H 0.6771 0.3218 0.4776 0.029 Uiso 1 1 calc R . . . .
C68 C 0.6819(4) 0.2910(3) 0.3701(3) 0.0221(12) Uani 1 1 d . . . . .
H68 H 0.7349 0.2539 0.3761 0.027 Uiso 1 1 calc R . . . .
C69 C 0.6395(4) 0.3052(3) 0.3009(3) 0.0212(12) Uani 1 1 d . . . . .
H69 H 0.6647 0.2779 0.2604 0.025 Uiso 1 1 calc R . . . .
C70 C 0.5577(4) 0.3608(3) 0.2899(3) 0.0164(11) Uani 1 1 d . . . . .
C71 C 0.5285(5) 0.4328(3) 0.4904(3) 0.0234(12) Uani 1 1 d . . . . .
H71 H 0.4877 0.4755 0.4704 0.028 Uiso 1 1 calc R . . . .
C72 C 0.4484(5) 0.3898(4) 0.5403(3) 0.0353(15) Uani 1 1 d . . . . .
H72A H 0.3819 0.3788 0.5131 0.053 Uiso 1 1 calc GR . . . .
H72B H 0.4305 0.4194 0.5831 0.053 Uiso 1 1 calc GR . . . .
H72C H 0.4824 0.3441 0.5561 0.053 Uiso 1 1 calc GR . . . .
C73 C 0.6276(5) 0.4640(4) 0.5340(3) 0.0358(15) Uani 1 1 d . . . . .
H73A H 0.6643 0.4242 0.5597 0.054 Uiso 1 1 calc GR . . . .
H73B H 0.6019 0.5002 0.5693 0.054 Uiso 1 1 calc GR . . . .
H73C H 0.6785 0.4872 0.5001 0.054 Uiso 1 1 calc GR . . . .
C74 C 0.5161(4) 0.3778(3) 0.2125(3) 0.0202(11) Uani 1 1 d . . . . .
H74 H 0.4669 0.4210 0.2160 0.024 Uiso 1 1 calc R . . . .
C75 C 0.6100(5) 0.3979(4) 0.1591(3) 0.0306(14) Uani 1 1 d . . . . .
H75A H 0.6506 0.4396 0.1787 0.046 Uiso 1 1 calc GR . . . .
H75B H 0.5796 0.4108 0.1115 0.046 Uiso 1 1 calc GR . . . .
H75C H 0.6589 0.3561 0.1538 0.046 Uiso 1 1 calc GR . . . .
C76 C 0.4487(5) 0.3133(4) 0.1803(4) 0.0376(15) Uani 1 1 d . . . . .
H76A H 0.4969 0.2719 0.1705 0.056 Uiso 1 1 calc GR . . . .
H76B H 0.4139 0.3288 0.1349 0.056 Uiso 1 1 calc GR . . . .
H76C H 0.3929 0.2986 0.2155 0.056 Uiso 1 1 calc GR . . . .

loop_
_atom_site_aniso_label
_atom_site_aniso_U_11
_atom_site_aniso_U_22
_atom_site_aniso_U_33
_atom_site_aniso_U_23
_atom_site_aniso_U_13
_atom_site_aniso_U_12
Zr1 0.00904(18) 0.0091(2) 0.01045(19) 0.00089(18) 0.00002(15) -0.00010(17)
Cl1 0.0202(6) 0.0102(5) 0.0346(7) -0.0010(5) -0.0015(5) 0.0002(5)
Cl2 0.0199(5) 0.0306(6) 0.0126(5) 0.0022(5) 0.0019(4) -0.0039(5)
P1 0.0110(6) 0.0113(6) 0.0123(6) -0.0011(5) -0.0001(4) -0.0010(5)
P2 0.0088(5) 0.0114(5) 0.0133(5) -0.0010(5) -0.0007(4) -0.0023(5)
N1 0.0105(19) 0.0102(18) 0.0121(18) 0.0029(14) 0.0004(16) 0.0007(16)
O1 0.0087(15) 0.0130(17) 0.0142(17) 0.0015(13) 0.0008(12) 0.0028(13)
C1 0.008(2) 0.008(2) 0.015(2) 0.0038(18) 0.0001(18) 0.0017(16)
C2 0.013(2) 0.012(2) 0.012(2) 0.0002(19) 0.0025(18) 0.0003(18)
C3 0.014(2) 0.018(3) 0.017(3) -0.001(2) 0.0024(19) -0.005(2)
C4 0.017(3) 0.022(3) 0.018(3) 0.002(2) 0.002(2) -0.003(2)
C5 0.015(2) 0.018(3) 0.017(3) 0.002(2) 0.000(2) -0.002(2)
C6 0.014(2) 0.014(2) 0.015(2) 0.0027(19) -0.0028(19) -0.0014(18)
C7 0.028(3) 0.041(3) 0.020(3) -0.001(2) 0.003(2) -0.013(3)
C8 0.017(3) 0.016(3) 0.018(3) -0.002(2) 0.001(2) -0.003(2)
C9 0.013(2) 0.027(3) 0.022(3) -0.002(2) -0.005(2) -0.002(2)
C10 0.026(3) 0.034(3) 0.022(3) -0.002(2) -0.008(2) -0.004(2)
C11 0.025(3) 0.014(2) 0.023(3) -0.007(2) 0.000(2) 0.004(2)
C12A 0.027(6) 0.017(6) 0.020(8) 0.005(6) 0.001(7) 0.004(4)
C13A 0.028(9) 0.019(6) 0.032(8) -0.010(5) 0.012(7) 0.013(6)
C12B 0.036(8) 0.003(7) 0.026(11) -0.004(8) 0.014(9) -0.004(6)
C13B 0.029(10) 0.040(11) 0.021(8) -0.004(7) 0.003(7) -0.004(8)
C14 0.014(2) 0.013(2) 0.011(2) -0.0039(18) -0.0033(17) 0.0031(18)
C15 0.014(2) 0.011(2) 0.015(2) -0.0014(17) -0.0023(18) -0.0008(18)
C16 0.011(2) 0.024(3) 0.028(3) 0.001(2) -0.0016(19) 0.000(2)
C17 0.017(2) 0.024(3) 0.023(3) 0.002(2) -0.0032(19) 0.009(2)
C18 0.022(3) 0.011(2) 0.029(3) 0.005(2) -0.005(2) -0.0001(19)
C19 0.018(2) 0.014(2) 0.016(2) 0.0035(18) -0.0027(18) -0.0012(19)
C20 0.017(3) 0.035(3) 0.057(4) 0.013(3) -0.005(3) 0.012(2)
C21 0.020(3) 0.013(2) 0.017(2) -0.0037(18) -0.0053(19) -0.0023(19)
C22 0.026(3) 0.027(3) 0.027(3) -0.009(2) -0.010(2) -0.006(2)
C23 0.030(3) 0.023(3) 0.017(2) -0.005(2) -0.004(2) -0.001(2)
C24 0.012(2) 0.022(3) 0.017(2) 0.0007(19) 0.0009(18) -0.0024(18)
C25 0.025(3) 0.033(3) 0.023(3) -0.005(3) 0.008(2) 0.003(3)
C26 0.024(3) 0.029(3) 0.027(3) 0.007(3) 0.001(2) -0.007(2)
C27 0.009(2) 0.012(2) 0.015(2) -0.0009(19) -0.0041(17) -0.0010(17)
C28 0.013(2) 0.018(3) 0.021(3) -0.006(2) -0.0013(19) 0.003(2)
C29 0.020(3) 0.021(3) 0.025(3) -0.006(2) -0.002(2) 0.006(2)
C30 0.017(3) 0.015(3) 0.035(3) -0.004(2) -0.005(2) 0.007(2)
C31 0.017(2) 0.014(3) 0.026(3) 0.006(2) -0.009(2) -0.001(2)
C32 0.016(2) 0.012(3) 0.018(3) 0.001(2) -0.004(2) -0.0038(19)
C33 0.022(3) 0.029(3) 0.016(3) 0.004(2) 0.001(2) 0.013(2)
C34 0.030(3) 0.047(4) 0.029(3) 0.012(3) 0.002(2) 0.012(3)
C35 0.038(3) 0.049(4) 0.027(3) -0.004(3) -0.013(3) 0.014(3)
C36 0.017(3) 0.020(3) 0.017(3) 0.007(2) -0.005(2) -0.001(2)
C37 0.038(3) 0.035(3) 0.022(3) 0.010(2) -0.002(2) -0.014(3)
C38 0.030(3) 0.033(4) 0.024(3) 0.003(3) -0.005(3) -0.002(3)
Zr2 0.01073(19) 0.0097(2) 0.0120(2) -0.00062(19) -0.00240(16) 0.00100(17)
Cl3 0.0192(6) 0.0108(5) 0.0481(8) -0.0020(5) -0.0016(6) 0.0009(4)
Cl4 0.0217(6) 0.0303(8) 0.0123(5) -0.0021(4) -0.0051(4) 0.0003(5)
P3 0.0173(6) 0.0123(6) 0.0152(6) 0.0034(5) -0.0054(5) -0.0020(5)
P4 0.0140(5) 0.0128(6) 0.0140(6) -0.0001(5) -0.0003(4) -0.0018(5)
N2 0.0100(19) 0.012(2) 0.016(2) 0.0015(16) 0.0005(16) 0.0000(16)
O2 0.0140(16) 0.0137(18) 0.0171(18) 0.0006(14) -0.0017(13) 0.0038(13)
C39 0.016(2) 0.009(2) 0.017(3) -0.0037(19) -0.0046(19) 0.0011(18)
C40 0.014(2) 0.011(2) 0.018(3) 0.001(2) -0.001(2) 0.0046(18)
C41 0.014(2) 0.014(3) 0.024(3) -0.006(2) -0.001(2) -0.0027(19)
C42 0.017(2) 0.019(3) 0.021(3) -0.007(2) -0.004(2) 0.002(2)
C43 0.028(3) 0.021(3) 0.015(3) -0.002(2) -0.007(2) 0.002(2)
C44 0.022(3) 0.016(3) 0.014(3) -0.002(2) 0.002(2) 0.000(2)
C45 0.018(3) 0.033(3) 0.028(3) -0.010(2) -0.003(2) -0.004(2)
C46 0.018(3) 0.024(3) 0.019(3) 0.001(2) 0.005(2) -0.014(2)
C47 0.033(3) 0.051(4) 0.018(3) 0.006(3) 0.004(2) -0.011(3)
C48 0.015(2) 0.027(3) 0.023(3) -0.003(2) 0.002(2) -0.004(2)
C49A 0.023(5) 0.018(4) 0.029(5) 0.011(4) -0.006(4) 0.002(4)
C50A 0.042(5) 0.015(4) 0.079(8) 0.008(5) -0.020(5) -0.003(3)
C51A 0.025(4) 0.019(3) 0.032(4) 0.007(3) -0.002(3) 0.011(3)
C49B 0.035(15) 0.024(13) 0.033(15) 0.004(11) 0.002(11) 0.001(10)
C50B 0.067(16) 0.070(16) 0.071(17) -0.002(13) -0.022(12) 0.003(12)
C51B 0.052(13) 0.015(10) 0.031(13) 0.009(9) 0.002(10) 0.006(9)
C52 0.017(2) 0.013(2) 0.010(2) 0.0021(18) -0.0010(18) -0.0016(19)
C53 0.014(2) 0.014(2) 0.013(2) 0.0029(18) 0.0031(18) 0.0042(18)
C54 0.018(3) 0.022(3) 0.018(2) -0.0032(19) -0.0004(19) 0.0024(19)
C55 0.022(3) 0.026(3) 0.021(3) 0.005(2) 0.003(2) 0.011(2)
C56 0.036(3) 0.016(2) 0.020(3) -0.0069(19) 0.003(2) 0.005(2)
C57 0.018(2) 0.017(2) 0.022(3) -0.0014(19) 0.001(2) 0.0010(19)
C58 0.029(3) 0.031(3) 0.035(3) -0.001(2) 0.006(2) 0.012(2)
C59 0.012(2) 0.028(3) 0.020(3) -0.004(2) -0.0015(18) -0.003(2)
C60 0.016(2) 0.044(3) 0.021(3) 0.001(3) -0.0056(19) 0.001(3)
C61 0.027(3) 0.037(4) 0.031(3) -0.016(3) -0.001(3) -0.012(3)
C62 0.022(3) 0.016(2) 0.025(3) 0.005(2) 0.006(2) -0.002(2)
C63 0.036(3) 0.034(3) 0.015(2) 0.012(2) -0.002(2) 0.000(3)
C64 0.031(3) 0.030(3) 0.025(3) 0.004(2) 0.004(2) -0.006(2)
C65 0.012(2) 0.008(2) 0.025(3) 0.0037(19) -0.0011(19) 0.0005(17)
C66 0.014(2) 0.018(3) 0.020(3) 0.001(2) 0.0004(19) 0.001(2)
C67 0.021(3) 0.026(3) 0.025(3) 0.007(2) -0.003(2) 0.006(2)
C68 0.017(3) 0.018(3) 0.031(3) 0.001(2) 0.005(2) 0.008(2)
C69 0.019(3) 0.019(3) 0.026(3) -0.001(2) 0.005(2) 0.001(2)
C70 0.012(2) 0.014(3) 0.023(3) -0.001(2) 0.002(2) -0.0032(19)
C71 0.028(3) 0.024(3) 0.018(3) 0.003(2) -0.003(2) 0.013(2)
C72 0.041(4) 0.039(4) 0.026(3) -0.006(3) 0.004(3) 0.011(3)
C73 0.037(3) 0.047(4) 0.023(3) -0.013(3) -0.005(2) 0.010(3)
C74 0.021(3) 0.022(3) 0.017(3) -0.003(2) 0.003(2) 0.005(2)
C75 0.035(3) 0.035(4) 0.021(3) 0.004(3) 0.009(3) 0.001(3)
C76 0.041(3) 0.048(4) 0.025(3) -0.011(3) 0.002(3) -0.011(3)

loop_
_atom_type_symbol
_atom_type_description
_atom_type_scat_dispersion_real
_atom_type_scat_dispersion_imag
_atom_type_scat_source
C C 0.0033 0.0016 'International Tables Vol C Tables 4.2.6.8 and 6.1.1.4'
H H 0.0000 0.0000 'International Tables Vol C Tables 4.2.6.8 and 6.1.1.4'
N N 0.0061 0.0033 'International Tables Vol C Tables 4.2.6.8 and 6.1.1.4'
O O 0.0106 0.0060 'International Tables Vol C Tables 4.2.6.8 and 6.1.1.4'
P P 0.1023 0.0942 'International Tables Vol C Tables 4.2.6.8 and 6.1.1.4'
Cl Cl 0.1484 0.1585 'International Tables Vol C Tables 4.2.6.8 and 6.1.1.4'
Zr Zr -2.9673 0.5597 'International Tables Vol C Tables 4.2.6.8 and 6.1.1.4'

loop_
_geom_angle_atom_site_label_1
_geom_angle_atom_site_label_2
_geom_angle_atom_site_label_3
_geom_angle
Cl1 Zr1 P1 160.25(4)
Cl1 Zr1 P2 76.32(4)
Cl2 Zr1 Cl1 99.05(5)
Cl2 Zr1 P1 87.41(5)
Cl2 Zr1 P2 89.79(4)
P2 Zr1 P1 122.62(4)
N1 Zr1 Cl1 121.15(12)
N1 Zr1 Cl2 125.24(12)
N1 Zr1 P1 67.44(11)
N1 Zr1 P2 68.22(11)
O1 Zr1 Cl1 83.87(11)
O1 Zr1 Cl2 111.87(10)
O1 Zr1 P1 76.41(11)
O1 Zr1 P2 152.79(10)
O1 Zr1 N1 108.21(15)
C2 P1 Zr1 90.71(16)
C2 P1 C8 104.0(2)
C2 P1 C11 103.1(2)
C8 P1 Zr1 128.93(18)
C8 P1 C11 107.1(2)
C11 P1 Zr1 116.81(19)
C15 P2 Zr1 99.00(16)
C15 P2 C21 103.4(2)
C15 P2 C24 106.3(2)
C21 P2 Zr1 112.44(17)
C24 P2 Zr1 127.74(16)
C24 P2 C21 105.1(2)
C1 N1 Zr1 114.6(3)
C14 N1 Zr1 130.2(3)
C14 N1 C1 113.7(4)
C27 O1 Zr1 154.2(3)
C2 C1 N1 118.8(4)
C6 C1 N1 120.8(4)
C6 C1 C2 120.4(5)
C1 C2 P1 113.2(4)
C1 C2 C3 118.9(5)
C3 C2 P1 127.8(4)
C4 C3 C2 121.3(5)
C3 C4 C5 117.9(5)
C3 C4 C7 121.8(5)
C5 C4 C7 120.3(5)
C6 C5 C4 121.7(5)
C5 C6 C1 119.7(5)
C9 C8 P1 112.1(4)
C10 C8 P1 111.0(4)
C10 C8 C9 110.1(5)
C12A C11 P1 115.5(11)
C12A C11 C13A 112.7(11)
C13A C11 P1 111.0(8)
C12B C11 P1 111.9(11)
C13B C11 P1 113.6(13)
C13B C11 C12B 112.7(14)
C15 C14 N1 119.3(4)
C15 C14 C19 117.9(4)
C19 C14 N1 122.7(5)
C14 C15 P2 113.2(4)
C16 C15 P2 126.0(4)
C16 C15 C14 120.8(5)
C15 C16 C17 121.3(5)
C16 C17 C20 121.2(5)
C18 C17 C16 117.0(5)
C18 C17 C20 121.8(5)
C19 C18 C17 123.0(5)
C18 C19 C14 120.0(5)
C22 C21 P2 113.2(4)
C22 C21 C23 110.5(4)
C23 C21 P2 110.5(4)
C25 C24 P2 111.4(4)
C25 C24 C26 111.3(5)
C26 C24 P2 109.3(4)
O1 C27 C28 118.6(4)
O1 C27 C32 119.5(4)
C32 C27 C28 121.8(5)
C27 C28 C33 120.4(5)
C29 C28 C27 118.2(5)
C29 C28 C33 121.4(5)
C28 C29 C30 121.2(5)
C29 C30 C31 119.5(5)
C30 C31 C32 121.8(5)
C27 C32 C36 121.1(5)
C31 C32 C27 117.4(5)
C31 C32 C36 121.5(5)
C28 C33 C34 112.1(4)
C35 C33 C28 111.6(5)
C35 C33 C34 111.7(5)
C32 C36 C37 110.9(5)
C32 C36 C38 111.7(5)
C37 C36 C38 110.6(5)
Cl3 Zr2 P3 159.50(5)
Cl3 Zr2 P4 75.34(4)
Cl4 Zr2 Cl3 97.71(5)
Cl4 Zr2 P3 85.55(4)
Cl4 Zr2 P4 91.75(4)
P4 Zr2 P3 124.95(4)
N2 Zr2 Cl3 123.53(12)
N2 Zr2 Cl4 123.99(11)
N2 Zr2 P3 68.74(11)
N2 Zr2 P4 67.91(11)
O2 Zr2 Cl3 83.96(11)
O2 Zr2 Cl4 114.06(11)
O2 Zr2 P3 76.29(11)
O2 Zr2 P4 148.95(11)
O2 Zr2 N2 107.01(15)
C40 P3 Zr2 91.97(17)
C40 P3 C46 104.1(2)
C40 P3 C49A 109.2(4)
C40 P3 C49B 98.9(15)
C46 P3 Zr2 127.00(19)
C46 P3 C49B 112.6(15)
C49A P3 Zr2 121.2(3)
C49A P3 C46 100.7(4)
C49B P3 Zr2 114.2(16)
C53 P4 Zr2 99.57(16)
C53 P4 C59 105.9(2)
C53 P4 C62 103.7(2)
C59 P4 Zr2 127.97(18)
C59 P4 C62 104.5(2)
C62 P4 Zr2 112.53(17)
C39 N2 Zr2 115.2(3)
C52 N2 Zr2 131.5(3)
C52 N2 C39 112.2(4)
C65 O2 Zr2 153.3(3)
C40 C39 N2 119.6(5)
C40 C39 C44 120.5(5)
C44 C39 N2 119.8(5)
C39 C40 P3 114.0(4)
C39 C40 C41 118.0(5)
C41 C40 P3 127.9(4)
C42 C41 C40 121.7(5)
C41 C42 C45 122.0(5)
C43 C42 C41 118.6(5)
C43 C42 C45 119.3(5)
C44 C43 C42 121.3(5)
C43 C44 C39 119.7(5)
C47 C46 P3 110.2(4)
C48 C46 P3 113.3(4)
C48 C46 C47 109.4(5)
C50A C49A P3 113.5(7)
C51A C49A P3 110.9(7)
C51A C49A C50A 106.7(10)
C50B C49B P3 117(4)
C50B C49B C51B 108(5)
C51B C49B P3 106(3)
C53 C52 N2 118.9(4)
C53 C52 C57 118.0(5)
C57 C52 N2 123.0(5)
C52 C53 P4 113.6(4)
C52 C53 C54 120.2(5)
C54 C53 P4 126.2(4)
C55 C54 C53 121.8(5)
C54 C55 C58 120.5(5)
C56 C55 C54 117.3(5)
C56 C55 C58 122.2(5)
C55 C56 C57 123.1(5)
C56 C57 C52 119.6(5)
C60 C59 P4 110.3(4)
C61 C59 P4 110.5(4)
C61 C59 C60 112.0(5)
C63 C62 P4 110.3(4)
C63 C62 C64 110.3(5)
C64 C62 P4 113.3(4)
O2 C65 C66 117.9(5)
O2 C65 C70 119.5(4)
C66 C65 C70 122.5(5)
C65 C66 C71 120.5(5)
C67 C66 C65 117.5(5)
C67 C66 C71 121.9(5)
C68 C67 C66 121.4(5)
C69 C68 C67 120.4(5)
C68 C69 C70 121.2(5)
C65 C70 C69 116.7(5)
C65 C70 C74 123.1(5)
C69 C70 C74 120.1(5)
C66 C71 C72 111.9(5)
C66 C71 C73 111.5(5)
C72 C71 C73 112.1(5)
C70 C74 C75 112.3(5)
C70 C74 C76 111.8(5)
C75 C74 C76 109.7(5)

loop_
_geom_bond_atom_site_label_1
_geom_bond_atom_site_label_2
_geom_bond_distance
Zr1 Cl1 2.4772(14)
Zr1 Cl2 2.4005(14)
Zr1 P1 2.8603(15)
Zr1 P2 2.8246(13)
Zr1 N1 2.143(4)
Zr1 O1 1.945(3)
P1 C2 1.826(5)
P1 C8 1.845(5)
P1 C11 1.865(6)
P2 C15 1.813(5)
P2 C21 1.863(5)
P2 C24 1.842(5)
N1 C1 1.430(6)
N1 C14 1.422(6)
O1 C27 1.369(6)
C1 C2 1.398(7)
C1 C6 1.388(7)
C2 C3 1.407(7)
C3 C4 1.393(7)
C4 C5 1.402(7)
C4 C7 1.505(7)
C5 C6 1.382(7)
C8 C9 1.534(7)
C8 C10 1.528(8)
C11 C12A 1.48(3)
C11 C13A 1.54(2)
C11 C12B 1.62(3)
C11 C13B 1.52(3)
C14 C15 1.398(7)
C14 C19 1.406(7)
C15 C16 1.393(7)
C16 C17 1.397(7)
C17 C18 1.385(7)
C17 C20 1.516(7)
C18 C19 1.378(7)
C21 C22 1.520(7)
C21 C23 1.530(7)
C24 C25 1.512(8)
C24 C26 1.525(8)
C27 C28 1.409(7)
C27 C32 1.402(7)
C28 C29 1.382(7)
C28 C33 1.522(7)
C29 C30 1.386(8)
C30 C31 1.387(8)
C31 C32 1.389(7)
C32 C36 1.523(8)
C33 C34 1.532(8)
C33 C35 1.512(8)
C36 C37 1.527(8)
C36 C38 1.531(7)
Zr2 Cl3 2.4794(14)
Zr2 Cl4 2.4064(14)
Zr2 P3 2.8666(15)
Zr2 P4 2.8234(14)
Zr2 N2 2.140(4)
Zr2 O2 1.948(3)
P3 C40 1.824(5)
P3 C46 1.860(5)
P3 C49A 1.849(11)
P3 C49B 1.94(5)
P4 C53 1.796(5)
P4 C59 1.843(5)
P4 C62 1.866(5)
N2 C39 1.442(6)
N2 C52 1.421(6)
O2 C65 1.366(6)
C39 C40 1.392(7)
C39 C44 1.394(7)
C40 C41 1.400(7)
C41 C42 1.388(7)
C42 C43 1.377(8)
C42 C45 1.517(7)
C43 C44 1.376(8)
C46 C47 1.546(8)
C46 C48 1.514(8)
C49A C50A 1.553(17)
C49A C51A 1.540(13)
C49B C50B 1.33(7)
C49B C51B 1.60(7)
C52 C53 1.394(7)
C52 C57 1.415(7)
C53 C54 1.396(7)
C54 C55 1.390(7)
C55 C56 1.369(8)
C55 C58 1.516(7)
C56 C57 1.384(7)
C59 C60 1.534(8)
C59 C61 1.521(8)
C62 C63 1.527(7)
C62 C64 1.539(7)
C65 C66 1.404(7)
C65 C70 1.404(7)
C66 C67 1.390(7)
C66 C71 1.517(8)
C67 C68 1.385(8)
C68 C69 1.368(8)
C69 C70 1.417(7)
C70 C74 1.511(8)
C71 C72 1.530(8)
C71 C73 1.536(8)
C74 C75 1.529(8)
C74 C76 1.529(8)

loop_
_twin_individual_id
_twin_individual_mass_fraction_refined
1 0.6377(9)
2 0.3623(9)
